data_4131978
loop_
_publ_author_name
'Karak, Suvendu'
'Kumar, Sushil'
'Pachfule, Pradip'
'Banerjee, Rahul'

_publ_section_title
;
 Porosity Prediction through Hydrogen Bonding in Covalent Organic
 Frameworks.
;
_journal_issue 15
_journal_name_full 'Journal of the American Chemical Society'
_journal_page_first 5138
_journal_page_last 5145
_journal_paper_doi 10.1021/jacs.7b13558
_journal_volume 140
_journal_year 2018
_chemical_formula_moiety 'C6 H5 O4 S, 0.5(C8 H14 N2)'
_chemical_formula_sum 'C10 H12 N O4 S'
_chemical_formula_weight 242.27
_space_group_crystal_system monoclinic
_space_group_IT_number 14
_space_group_name_Hall '-P 2ybc'
_space_group_name_H-M_alt 'P 1 21/c 1'
_atom_sites_solution_hydrogens mixed
_audit_creation_method SHELXL-2016/4
_cell_angle_alpha 90
_cell_angle_beta 93.074(3)
_cell_angle_gamma 90
_cell_formula_units_Z 4
_cell_length_a 8.1240(2)
_cell_length_b 5.7011(2)
_cell_length_c 23.0661(7)
_cell_measurement_reflns_used 1883
_cell_measurement_temperature 293(2)
_cell_measurement_theta_max 25.00
_cell_measurement_theta_min 3.00
_cell_volume 1066.79(6)
_computing_structure_refinement 'SHELXL-2016/4 (Sheldrick, 2016)'
_diffrn_ambient_temperature 293(2)
_diffrn_measured_fraction_theta_full 0.999
_diffrn_measured_fraction_theta_max 0.999
_diffrn_measurement_device_type 'Supernova (Mo) X-ray source'
_diffrn_measurement_method '\w scans'
_diffrn_radiation_type MoK\a
_diffrn_radiation_wavelength 0.71073
_diffrn_reflns_av_R_equivalents 0.0321
_diffrn_reflns_av_unetI/netI 0.0451
_diffrn_reflns_Laue_measured_fraction_full 0.999
_diffrn_reflns_Laue_measured_fraction_max 0.999
_diffrn_reflns_limit_h_max 9
_diffrn_reflns_limit_h_min -9
_diffrn_reflns_limit_k_max 6
_diffrn_reflns_limit_k_min -6
_diffrn_reflns_limit_l_max 11
_diffrn_reflns_limit_l_min -27
_diffrn_reflns_number 3718
_diffrn_reflns_point_group_measured_fraction_full 0.999
_diffrn_reflns_point_group_measured_fraction_max 0.999
_diffrn_reflns_theta_full 24.996
_diffrn_reflns_theta_max 24.996
_diffrn_reflns_theta_min 2.993
_diffrn_source 'fine focus sealed tube'
_exptl_absorpt_coefficient_mu 0.301
_exptl_absorpt_correction_T_max 0.947
_exptl_absorpt_correction_T_min 0.936
_exptl_absorpt_correction_type multi-scan
_exptl_absorpt_process_details crysalispro
_exptl_crystal_colour colorless
_exptl_crystal_density_diffrn 1.508
_exptl_crystal_description block
_exptl_crystal_F_000 508
_exptl_crystal_size_max 0.220
_exptl_crystal_size_mid 0.200
_exptl_crystal_size_min 0.180
_refine_diff_density_max 0.287
_refine_diff_density_min -0.363
_refine_diff_density_rms 0.056
_refine_ls_extinction_method none
_refine_ls_goodness_of_fit_ref 1.103
_refine_ls_hydrogen_treatment mixed
_refine_ls_matrix_type full
_refine_ls_number_parameters 177
_refine_ls_number_reflns 1883
_refine_ls_number_restraints 0
_refine_ls_restrained_S_all 1.103
_refine_ls_R_factor_all 0.0517
_refine_ls_R_factor_gt 0.0442
_refine_ls_shift/su_max 0.000
_refine_ls_shift/su_mean 0.000
_refine_ls_structure_factor_coef Fsqd
_refine_ls_weighting_details 'w=1/[\s^2^(Fo^2^)+(0.0423P)^2^+0.9149P] where P=(Fo^2^+2Fc^2^)/3'
_refine_ls_weighting_scheme calc
_refine_ls_wR_factor_gt 0.1139
_refine_ls_wR_factor_ref 0.1185
_reflns_Friedel_coverage 0.000
_reflns_number_gt 1630
_reflns_number_total 1883
_reflns_threshold_expression 'I > 2\s(I)'
_cod_data_source_file ja7b13558_si_005.cif
_cod_data_source_block PSA-Pa-2
_cod_original_sg_symbol_H-M 'P 21/c'
_cod_database_code 4131978
_shelx_shelxl_version_number 2016/4
_shelx_space_group_comment
;
The symmetry employed for this shelxl refinement is uniquely defined
by the following loop, which should always be used as a source of
symmetry information in preference to the above space-group names.
They are only intended as comments.
;
_shelx_estimated_absorpt_t_min 0.937
_shelx_estimated_absorpt_t_max 0.948

loop_
_space_group_symop_operation_xyz
'x, y, z'
'-x, y+1/2, -z+1/2'
'-x, -y, -z'
'x, -y-1/2, z-1/2'

loop_
_atom_site_label
_atom_site_type_symbol
_atom_site_fract_x
_atom_site_fract_y
_atom_site_fract_z
_atom_site_U_iso_or_equiv
_atom_site_adp_type
_atom_site_occupancy
_atom_site_site_symmetry_order
_atom_site_calc_flag
_atom_site_refinement_flags_posn
_atom_site_refinement_flags_adp
C1 C 0.8791(3) 0.3642(4) 0.33095(11) 0.0275(6) Uani 1 1 d . .
C2 C 0.7633(3) 0.2122(5) 0.30578(13) 0.0360(7) Uani 1 1 d . .
H2 H 0.739582 0.071945 0.324135 0.043 Uiso 1 1 calc R U
C3 C 0.6833(4) 0.2689(5) 0.25346(14) 0.0414(8) Uani 1 1 d . .
H3 H 0.605479 0.166684 0.236528 0.050 Uiso 1 1 calc R U
C4 C 0.7183(3) 0.4773(5) 0.22611(12) 0.0350(7) Uani 1 1 d . .
C5 C 0.8263(4) 0.6351(5) 0.25284(12) 0.0354(7) Uani 1 1 d . .
H5 H 0.844523 0.779584 0.235621 0.043 Uiso 1 1 calc R U
C6 C 0.9073(3) 0.5789(5) 0.30519(12) 0.0339(7) Uani 1 1 d . .
H6 H 0.980708 0.684945 0.323086 0.041 Uiso 1 1 calc R U
C7 C 0.6362(3) 0.1198(4) 0.51981(11) 0.0261(6) Uani 1 1 d . .
C8 C 0.4859(3) 0.1854(5) 0.54074(11) 0.0274(6) Uani 1 1 d . .
C9 C 0.4685(4) 0.3791(6) 0.58425(16) 0.0402(7) Uani 1 1 d . .
C10 C 0.3492(3) 0.0589(5) 0.51941(12) 0.0306(6) Uani 1 1 d . .
N1 N 0.7871(3) 0.2439(5) 0.53937(12) 0.0289(5) Uani 1 1 d . .
O1 O 0.6442(3) 0.5202(5) 0.17267(10) 0.0519(6) Uani 1 1 d . .
O2 O 0.9319(2) 0.4255(4) 0.44192(8) 0.0390(5) Uani 1 1 d . .
O3 O 0.9795(2) 0.0388(3) 0.40256(9) 0.0411(5) Uani 1 1 d . .
O4 O 1.1660(2) 0.3595(3) 0.38473(9) 0.0369(5) Uani 1 1 d . .
S1 S 0.99593(8) 0.29038(12) 0.39461(3) 0.0295(2) Uani 1 1 d . .
H1A H 0.834(4) 0.305(6) 0.5099(16) 0.046(10) Uiso 1 1 d . .
H1B H 0.774(4) 0.365(6) 0.5645(14) 0.042(9) Uiso 1 1 d . .
H1C H 0.858(4) 0.147(6) 0.5560(14) 0.043(9) Uiso 1 1 d . .
H1D H 0.687(7) 0.631(9) 0.160(2) 0.11(2) Uiso 1 1 d . .
H9A H 0.526(5) 0.357(7) 0.621(2) 0.079(13) Uiso 1 1 d . .
H9B H 0.504(5) 0.528(8) 0.5690(18) 0.084(14) Uiso 1 1 d . .
H9C H 0.362(5) 0.393(7) 0.5941(17) 0.070(12) Uiso 1 1 d . .
H10 H 0.249(4) 0.089(5) 0.5328(12) 0.032(8) Uiso 1 1 d . .

loop_
_atom_site_aniso_label
_atom_site_aniso_U_11
_atom_site_aniso_U_22
_atom_site_aniso_U_33
_atom_site_aniso_U_23
_atom_site_aniso_U_13
_atom_site_aniso_U_12
C1 0.0304(14) 0.0278(14) 0.0245(13) -0.0020(11) 0.0024(11) -0.0018(11)
C2 0.0352(15) 0.0323(15) 0.0397(17) 0.0040(13) -0.0045(13) -0.0081(12)
C3 0.0387(16) 0.0431(17) 0.0412(18) 0.0044(15) -0.0090(14) -0.0142(13)
C4 0.0335(15) 0.0409(16) 0.0301(15) 0.0014(13) -0.0024(12) 0.0012(13)
C5 0.0443(16) 0.0280(14) 0.0343(16) 0.0036(13) 0.0053(13) -0.0036(12)
C6 0.0375(15) 0.0321(15) 0.0319(15) -0.0037(13) -0.0007(12) -0.0070(12)
C7 0.0226(13) 0.0288(14) 0.0266(14) 0.0039(12) -0.0030(11) -0.0030(10)
C8 0.0260(13) 0.0294(14) 0.0265(14) 0.0010(11) -0.0008(11) 0.0016(11)
C9 0.0322(16) 0.0439(19) 0.0444(19) -0.0111(16) 0.0009(15) 0.0013(14)
C10 0.0209(13) 0.0386(16) 0.0325(15) 0.0000(13) 0.0048(11) 0.0018(11)
N1 0.0208(11) 0.0322(13) 0.0337(14) -0.0010(12) -0.0004(10) -0.0028(10)
O1 0.0543(14) 0.0597(16) 0.0398(13) 0.0114(12) -0.0146(11) -0.0088(12)
O2 0.0401(11) 0.0487(12) 0.0282(10) -0.0060(10) 0.0024(9) -0.0031(9)
O3 0.0393(11) 0.0331(11) 0.0494(13) 0.0073(10) -0.0117(10) -0.0039(9)
O4 0.0270(10) 0.0446(12) 0.0390(11) -0.0070(10) -0.0005(8) -0.0066(8)
S1 0.0285(4) 0.0323(4) 0.0273(4) -0.0008(3) -0.0026(3) -0.0038(3)

loop_
_atom_type_symbol
_atom_type_description
_atom_type_scat_dispersion_real
_atom_type_scat_dispersion_imag
_atom_type_scat_source
C C 0.0033 0.0016 'International Tables Vol C Tables 4.2.6.8 and 6.1.1.4'
H H 0.0000 0.0000 'International Tables Vol C Tables 4.2.6.8 and 6.1.1.4'
N N 0.0061 0.0033 'International Tables Vol C Tables 4.2.6.8 and 6.1.1.4'
O O 0.0106 0.0060 'International Tables Vol C Tables 4.2.6.8 and 6.1.1.4'
S S 0.1246 0.1234 'International Tables Vol C Tables 4.2.6.8 and 6.1.1.4'

loop_
_geom_angle_atom_site_label_1
_geom_angle_atom_site_label_2
_geom_angle_atom_site_label_3
_geom_angle
_geom_angle_site_symmetry_1
C2 C1 C6 119.9(2) .
C2 C1 S1 121.7(2) .
C6 C1 S1 118.4(2) .
C3 C2 C1 119.9(3) .
C2 C3 C4 120.1(3) .
O1 C4 C5 121.8(3) .
O1 C4 C3 118.3(3) .
C5 C4 C3 119.9(3) .
C4 C5 C6 120.1(3) .
C5 C6 C1 119.8(3) .
C10 C7 C8 122.6(2) 3_656
C10 C7 N1 117.5(2) 3_656
C8 C7 N1 120.0(2) .
C7 C8 C10 115.9(2) .
C7 C8 C9 123.1(2) .
C10 C8 C9 121.0(2) .
C7 C10 C8 121.5(2) 3_656
O3 S1 O2 112.89(13) .
O3 S1 O4 112.24(12) .
O2 S1 O4 110.62(12) .
O3 S1 C1 107.04(12) .
O2 S1 C1 107.55(12) .
O4 S1 C1 106.10(12) .

loop_
_geom_bond_atom_site_label_1
_geom_bond_atom_site_label_2
_geom_bond_distance
_geom_bond_site_symmetry_2
C1 C2 1.383(4) .
C1 C6 1.385(4) .
C1 S1 1.756(3) .
C2 C3 1.378(4) .
C3 C4 1.382(4) .
C4 O1 1.365(3) .
C4 C5 1.378(4) .
C5 C6 1.382(4) .
C7 C10 1.372(4) 3_656
C7 C8 1.388(4) .
C7 N1 1.466(3) .
C8 C10 1.392(4) .
C8 C9 1.504(4) .
C10 C7 1.372(4) 3_656
O2 S1 1.454(2) .
O3 S1 1.453(2) .
O4 S1 1.4665(19) .

loop_
_geom_torsion_atom_site_label_1
_geom_torsion_atom_site_label_2
_geom_torsion_atom_site_label_3
_geom_torsion_atom_site_label_4
_geom_torsion
_geom_torsion_site_symmetry_1
_geom_torsion_site_symmetry_4
C6 C1 C2 C3 3.7(4) . .
S1 C1 C2 C3 -175.0(2) . .
C1 C2 C3 C4 0.0(5) . .
C2 C3 C4 O1 175.9(3) . .
C2 C3 C4 C5 -3.9(5) . .
O1 C4 C5 C6 -175.7(3) . .
C3 C4 C5 C6 4.1(4) . .
C4 C5 C6 C1 -0.4(4) . .
C2 C1 C6 C5 -3.5(4) . .
S1 C1 C6 C5 175.3(2) . .
C10 C7 C8 C10 -0.1(4) 3_656 .
N1 C7 C8 C10 179.5(2) . .
C10 C7 C8 C9 179.3(3) 3_656 .
N1 C7 C8 C9 -1.1(4) . .
C7 C8 C10 C7 0.1(4) . 3_656
C9 C8 C10 C7 -179.3(3) . 3_656
C2 C1 S1 O3 15.4(3) . .
C6 C1 S1 O3 -163.3(2) . .
C2 C1 S1 O2 -106.2(2) . .
C6 C1 S1 O2 75.1(2) . .
C2 C1 S1 O4 135.4(2) . .
C6 C1 S1 O4 -43.3(2) . .
